data_7227593
loop_
_publ_author_name
'Ridenour, J. August'
'Carter, Korey P.'
'Butcher, Ray J.'
'Cahill, Christopher L.'

_publ_section_title
;
 RE-p-halobenzoic acid--terpyridine complexes, Part II: structural
 diversity, supramolecular assembly, and luminescence properties in a
 series of p-bromobenzoic acid rare-earth hybrid materials
;
_journal_issue 8
_journal_name_full CrystEngComm
_journal_page_first 1172
_journal_paper_doi 10.1039/C6CE02355J
_journal_volume 19
_journal_year 2017
_chemical_formula_sum 'C72 H50 Br6 La2 N6 O14'
_chemical_formula_weight 1980.40
_space_group_crystal_system orthorhombic
_space_group_IT_number 52
_space_group_name_Hall '-P 2a 2bc'
_space_group_name_H-M_alt 'P n n a'
_symmetry_cell_setting orthorhombic
_symmetry_Int_Tables_number 52
_symmetry_space_group_name_Hall '-P 2a 2bc'
_symmetry_space_group_name_H-M 'P n n a'
_atom_sites_solution_hydrogens mixed
_audit_creation_method SHELXL-2014/7
_audit_update_record
;
2016-11-03 deposited with the CCDC.
2017-01-30 downloaded from the CCDC.
;
_cell_angle_alpha 90
_cell_angle_beta 90
_cell_angle_gamma 90
_cell_formula_units_Z 4
_cell_length_a 25.3124(12)
_cell_length_b 29.7294(14)
_cell_length_c 9.5415(4)
_cell_measurement_reflns_used 82266
_cell_measurement_temperature 293(2)
_cell_measurement_theta_max 45.845
_cell_measurement_theta_min 4.482
_cell_volume 7180.2(6)
_computing_cell_refinement 'SAINT, Bruker-AXS'
_computing_data_collection 'APEX, Bruker-AXS'
_computing_data_reduction 'SAINT, Bruker-AXS'
_computing_molecular_graphics 'WinGX (Farrugia, 2012)'
_computing_publication_material 'Crystal Maker (Palmer, 2009)'
_computing_structure_refinement 'SHELXL-2014/7 (Sheldrick, 2014)'
_computing_structure_solution 'Superflip (Chapuis, 2007)'
_diffrn_ambient_temperature 293(2)
_diffrn_measured_fraction_theta_full 1.000
_diffrn_measured_fraction_theta_max 0.999
_diffrn_measurement_device_type 'Bruker SMART APEXII'
_diffrn_measurement_method 'omega scans'
_diffrn_radiation_probe x-ray
_diffrn_radiation_type MoK\a
_diffrn_radiation_wavelength 0.71073
_diffrn_reflns_av_R_equivalents 0.0685
_diffrn_reflns_av_unetI/netI 0.0311
_diffrn_reflns_Laue_measured_fraction_full 1.000
_diffrn_reflns_Laue_measured_fraction_max 0.999
_diffrn_reflns_limit_h_max 30
_diffrn_reflns_limit_h_min -31
_diffrn_reflns_limit_k_max 36
_diffrn_reflns_limit_k_min -36
_diffrn_reflns_limit_l_max 11
_diffrn_reflns_limit_l_min -11
_diffrn_reflns_number 77607
_diffrn_reflns_point_group_measured_fraction_full 1.000
_diffrn_reflns_point_group_measured_fraction_max 0.999
_diffrn_reflns_theta_full 25.500
_diffrn_reflns_theta_max 25.821
_diffrn_reflns_theta_min 1.370
_diffrn_source Siemens
_exptl_absorpt_coefficient_mu 4.581
_exptl_absorpt_correction_T_max 0.7453
_exptl_absorpt_correction_T_min 0.6082
_exptl_absorpt_correction_type multi-scan
_exptl_absorpt_process_details 'SADABS, G. Sheldrick (2015)'
_exptl_crystal_colour Yellow
_exptl_crystal_density_diffrn 1.832
_exptl_crystal_description Plate
_exptl_crystal_F_000 3840
_exptl_crystal_recrystallization_method Hydrothermal
_exptl_crystal_size_max 0.368
_exptl_crystal_size_mid 0.164
_exptl_crystal_size_min 0.130
_refine_diff_density_max 0.966
_refine_diff_density_min -0.791
_refine_diff_density_rms 0.084
_refine_ls_extinction_method none
_refine_ls_goodness_of_fit_ref 1.023
_refine_ls_hydrogen_treatment mixed
_refine_ls_matrix_type full
_refine_ls_number_parameters 462
_refine_ls_number_reflns 6928
_refine_ls_number_restraints 0
_refine_ls_restrained_S_all 1.023
_refine_ls_R_factor_all 0.0687
_refine_ls_R_factor_gt 0.0349
_refine_ls_shift/su_max 0.001
_refine_ls_shift/su_mean 0.000
_refine_ls_structure_factor_coef Fsqd
_refine_ls_weighting_details 'w=1/[\s^2^(Fo^2^)+(0.0338P)^2^+11.8280P] where P=(Fo^2^+2Fc^2^)/3'
_refine_ls_weighting_scheme calc
_refine_ls_wR_factor_gt 0.0716
_refine_ls_wR_factor_ref 0.0829
_reflns_Friedel_coverage 0.000
_reflns_number_gt 4576
_reflns_number_total 6928
_reflns_threshold_expression 'I > 2\s(I)'
_cod_data_source_file c6ce02355j2.cif
_cod_data_source_block Complex_1Prime
_cod_depositor_comments 'Adding full bibliography for 7227579--7227602.cif.'
_cod_database_code 7227593
_shelx_space_group_comment
;
The symmetry employed for this shelxl refinement is uniquely defined
by the following loop, which should always be used as a source of
symmetry information in preference to the above space-group names.
They are only intended as comments.
;

loop_
_space_group_symop_operation_xyz
'x, y, z'
'-x+1/2, -y, z'
'-x+1/2, y+1/2, -z+1/2'
'x, -y+1/2, -z+1/2'
'-x, -y, -z'
'x-1/2, y, -z'
'x-1/2, -y-1/2, z-1/2'
'-x, y-1/2, z-1/2'

loop_
_atom_site_label
_atom_site_type_symbol
_atom_site_fract_x
_atom_site_fract_y
_atom_site_fract_z
_atom_site_U_iso_or_equiv
_atom_site_adp_type
_atom_site_occupancy
_atom_site_site_symmetry_order
_atom_site_calc_flag
_atom_site_refinement_flags_posn
_atom_site_refinement_flags_adp
_atom_site_refinement_flags_occupancy
C1 C 0.76816(19) 0.32879(17) -0.0187(5) 0.0465(12) Uani 1 1 d . . .
H1 H 0.7321 0.3236 -0.0269 0.056 Uiso 1 1 calc R U .
C2 C 0.7896(2) 0.36324(18) -0.0949(6) 0.0603(15) Uani 1 1 d . . .
H2 H 0.7686 0.3811 -0.1525 0.072 Uiso 1 1 calc R U .
C3 C 0.8429(2) 0.3706(2) -0.0835(7) 0.0712(18) Uani 1 1 d . . .
H3 H 0.8587 0.3941 -0.1326 0.085 Uiso 1 1 calc R U .
C4 C 0.8725(2) 0.34342(18) 0.0001(6) 0.0619(16) Uani 1 1 d . . .
H4 H 0.9088 0.3479 0.0074 0.074 Uiso 1 1 calc R U .
C5 C 0.84841(16) 0.30878(15) 0.0747(5) 0.0353(10) Uani 1 1 d . . .
C6 C 0.87892(16) 0.27771(13) 0.1648(4) 0.0304(10) Uani 1 1 d . . .
C7 C 0.93360(16) 0.27747(15) 0.1586(5) 0.0379(11) Uani 1 1 d . . .
H7 H 0.9518 0.2953 0.0947 0.046 Uiso 1 1 calc R U .
C8 C 0.9598(2) 0.2500 0.2500 0.0455(17) Uani 1 2 d S T P
H8 H 0.9965 0.2500 0.2500 0.055 Uiso 1 2 calc R U P
C9 C 0.73071(18) 0.19025(15) 0.0100(5) 0.0360(10) Uani 1 1 d . . .
C10 C 0.71393(16) 0.15022(15) -0.0746(5) 0.0349(10) Uani 1 1 d . . .
C11 C 0.73854(18) 0.10917(15) -0.0520(5) 0.0402(11) Uani 1 1 d . . .
H11 H 0.7661 0.1072 0.0121 0.048 Uiso 1 1 calc R U .
C12 C 0.7224(2) 0.07143(16) -0.1236(5) 0.0481(12) Uani 1 1 d . . .
H12 H 0.7388 0.0439 -0.1077 0.058 Uiso 1 1 calc R U .
C13 C 0.6819(2) 0.07474(17) -0.2189(5) 0.0504(14) Uani 1 1 d . . .
C14 C 0.65686(19) 0.11513(18) -0.2445(5) 0.0498(12) Uani 1 1 d . . .
H14 H 0.6296 0.1170 -0.3095 0.060 Uiso 1 1 calc R U .
C15 C 0.67308(18) 0.15268(16) -0.1717(5) 0.0432(12) Uani 1 1 d . . .
H15 H 0.6565 0.1801 -0.1878 0.052 Uiso 1 1 calc R U .
C16 C 0.64263(15) 0.16825(13) 0.2491(5) 0.0314(9) Uani 1 1 d . . .
C17 C 0.64785(15) 0.11854(14) 0.2306(5) 0.0326(10) Uani 1 1 d . . .
C18 C 0.68588(18) 0.09444(16) 0.3017(6) 0.0508(13) Uani 1 1 d . . .
H18 H 0.7090 0.1095 0.3613 0.061 Uiso 1 1 calc R U .
C19 C 0.6904(2) 0.04841(17) 0.2861(7) 0.0619(17) Uani 1 1 d . . .
H19 H 0.7155 0.0323 0.3367 0.074 Uiso 1 1 calc R U .
C20 C 0.6572(2) 0.02703(16) 0.1946(7) 0.0586(15) Uani 1 1 d . . .
C21 C 0.6197(2) 0.04996(17) 0.1192(6) 0.0554(14) Uani 1 1 d . . .
H21 H 0.5981 0.0350 0.0558 0.066 Uiso 1 1 calc R U .
C22 C 0.61479(17) 0.09552(15) 0.1394(5) 0.0426(12) Uani 1 1 d . . .
H22 H 0.5888 0.1112 0.0909 0.051 Uiso 1 1 calc R U .
C23 C 0.52831(18) 0.34714(15) 0.0519(5) 0.0370(11) Uani 1 1 d . . .
C24 C 0.51640(16) 0.39340(14) 0.1083(5) 0.0355(10) Uani 1 1 d . . .
C25 C 0.54375(19) 0.43046(15) 0.0594(5) 0.0464(12) Uani 1 1 d . . .
H25 H 0.5678 0.4271 -0.0135 0.056 Uiso 1 1 calc R U .
C26 C 0.5357(2) 0.47269(16) 0.1178(6) 0.0518(13) Uani 1 1 d . . .
H26 H 0.5542 0.4976 0.0850 0.062 Uiso 1 1 calc R U .
C27 C 0.5000(2) 0.47673(16) 0.2248(5) 0.0498(14) Uani 1 1 d . . .
C28 C 0.4717(2) 0.44097(16) 0.2740(5) 0.0514(14) Uani 1 1 d . . .
H28 H 0.4470 0.4447 0.3454 0.062 Uiso 1 1 calc R U .
C29 C 0.48048(19) 0.39904(16) 0.2153(5) 0.0464(13) Uani 1 1 d . . .
H29 H 0.4618 0.3743 0.2486 0.056 Uiso 1 1 calc R U .
C30 C 0.51615(18) 0.17659(14) -0.0326(5) 0.0405(11) Uani 1 1 d . . .
H30 H 0.5524 0.1816 -0.0374 0.049 Uiso 1 1 calc R U .
C31 C 0.4942(2) 0.14506(15) -0.1220(5) 0.0483(13) Uani 1 1 d . . .
H31 H 0.5150 0.1295 -0.1861 0.058 Uiso 1 1 calc R U .
C32 C 0.4410(2) 0.13748(16) -0.1131(6) 0.0575(15) Uani 1 1 d . . .
H32 H 0.4252 0.1158 -0.1697 0.069 Uiso 1 1 calc R U .
C33 C 0.41103(19) 0.16194(16) -0.0204(6) 0.0480(13) Uani 1 1 d . . .
H33 H 0.3748 0.1572 -0.0148 0.058 Uiso 1 1 calc R U .
C34 C 0.43532(16) 0.19406(14) 0.0655(5) 0.0354(11) Uani 1 1 d . . .
C35 C 0.40479(17) 0.22303(15) 0.1627(5) 0.0375(11) Uani 1 1 d . . .
C36 C 0.34981(17) 0.22267(18) 0.1608(5) 0.0508(14) Uani 1 1 d . . .
H36 H 0.3319 0.2039 0.0989 0.061 Uiso 1 1 calc R U .
C37 C 0.3220(3) 0.2500 0.2500 0.0515(19) Uani 1 2 d S T P
H37 H 0.2852 0.2500 0.2500 0.062 Uiso 1 2 calc R U P
N2 N 0.85156(17) 0.2500 0.2500 0.0298(10) Uani 1 2 d S T P
N1 N 0.79577(13) 0.30214(12) 0.0667(4) 0.0359(9) Uani 1 1 d . . .
N4 N 0.43210(16) 0.2500 0.2500 0.0302(11) Uani 1 2 d S T P
N3 N 0.48795(13) 0.20033(11) 0.0606(4) 0.0342(8) Uani 1 1 d . . .
O1 O 0.70368(11) 0.22576(10) 0.0077(3) 0.0427(8) Uani 1 1 d . . .
O2 O 0.77134(11) 0.18654(10) 0.0871(3) 0.0411(8) Uani 1 1 d . . .
O3 O 0.68033(11) 0.18964(10) 0.3042(3) 0.0394(7) Uani 1 1 d . . .
O4 O 0.60062(11) 0.18607(10) 0.2071(3) 0.0392(8) Uani 1 1 d . . .
O5 O 0.50498(11) 0.31436(9) 0.1112(3) 0.0362(7) Uani 1 1 d . . .
O6 O 0.56047(15) 0.34311(11) -0.0457(4) 0.0560(9) Uani 1 1 d . . .
OW1 O 0.59174(14) 0.25775(12) 0.0122(4) 0.0410(8) Uani 1 1 d . . .
Br1 Br 0.66062(3) 0.02205(2) -0.31643(8) 0.0844(2) Uani 1 1 d . . .
Br2 Br 0.66317(3) -0.03626(2) 0.17124(13) 0.1256(4) Uani 1 1 d . . .
Br3 Br 0.49161(3) 0.53368(2) 0.31230(8) 0.0801(2) Uani 1 1 d . . .
La1 La 0.54029(2) 0.2500 0.2500 0.02596(9) Uani 1 2 d S T P
La2 La 0.74335(2) 0.2500 0.2500 0.02822(9) Uani 1 2 d S T P
HW1A H 0.5872(18) 0.2858(17) -0.023(5) 0.053(16) Uiso 1 1 d . . .
HW1B H 0.621(3) 0.254(2) 0.007(7) 0.09(2) Uiso 1 1 d . . .

loop_
_atom_site_aniso_label
_atom_site_aniso_U_11
_atom_site_aniso_U_22
_atom_site_aniso_U_33
_atom_site_aniso_U_23
_atom_site_aniso_U_13
_atom_site_aniso_U_12
C1 0.036(3) 0.065(3) 0.038(3) 0.007(3) 0.000(2) 0.006(2)
C2 0.055(3) 0.066(4) 0.060(4) 0.023(3) 0.002(3) 0.013(3)
C3 0.058(4) 0.072(4) 0.085(5) 0.041(4) 0.002(3) -0.007(3)
C4 0.039(3) 0.071(4) 0.076(4) 0.030(3) -0.004(3) -0.012(3)
C5 0.028(2) 0.042(3) 0.035(3) -0.002(2) 0.0033(19) -0.0011(19)
C6 0.027(2) 0.031(2) 0.033(3) -0.006(2) -0.0030(19) -0.0027(18)
C7 0.024(2) 0.045(3) 0.044(3) 0.000(2) 0.004(2) -0.004(2)
C8 0.014(3) 0.056(4) 0.066(5) -0.017(4) 0.000 0.000
C9 0.034(2) 0.044(3) 0.030(3) -0.001(2) 0.011(2) -0.005(2)
C10 0.028(2) 0.043(3) 0.034(3) -0.003(2) 0.007(2) -0.003(2)
C11 0.040(3) 0.044(3) 0.037(3) 0.002(2) -0.005(2) -0.001(2)
C12 0.054(3) 0.036(3) 0.054(3) 0.005(2) 0.001(3) 0.002(2)
C13 0.050(3) 0.046(3) 0.055(4) -0.008(2) 0.000(3) -0.008(2)
C14 0.045(3) 0.057(3) 0.048(3) -0.006(3) -0.013(3) -0.003(2)
C15 0.040(3) 0.045(3) 0.045(3) -0.003(2) -0.004(2) 0.003(2)
C16 0.0264(19) 0.034(2) 0.033(2) 0.003(2) 0.011(2) 0.0003(18)
C17 0.024(2) 0.032(2) 0.042(3) -0.001(2) 0.007(2) 0.0005(17)
C18 0.038(3) 0.044(3) 0.070(4) -0.001(3) -0.011(3) 0.005(2)
C19 0.049(3) 0.039(3) 0.098(5) 0.003(3) -0.010(3) 0.019(2)
C20 0.048(3) 0.031(3) 0.096(4) -0.005(3) 0.015(3) 0.005(2)
C21 0.045(3) 0.047(3) 0.075(4) -0.014(3) 0.006(3) -0.008(3)
C22 0.035(3) 0.038(3) 0.055(3) -0.007(2) 0.001(2) 0.000(2)
C23 0.035(2) 0.036(3) 0.039(3) 0.002(2) -0.007(2) 0.001(2)
C24 0.033(2) 0.033(2) 0.041(3) 0.003(2) -0.007(2) 0.0006(19)
C25 0.052(3) 0.038(3) 0.049(3) 0.004(2) 0.006(2) 0.000(2)
C26 0.054(3) 0.033(3) 0.068(4) 0.004(3) -0.004(3) -0.007(2)
C27 0.059(3) 0.034(3) 0.057(4) -0.005(2) -0.010(3) 0.004(2)
C28 0.055(3) 0.042(3) 0.056(4) -0.004(2) 0.007(3) 0.004(2)
C29 0.047(3) 0.034(3) 0.058(4) 0.003(2) 0.002(2) -0.001(2)
C30 0.037(3) 0.038(3) 0.047(3) -0.003(2) -0.010(2) 0.001(2)
C31 0.053(3) 0.037(3) 0.054(3) -0.009(2) -0.009(3) 0.006(2)
C32 0.065(4) 0.040(3) 0.068(4) -0.014(3) -0.022(3) -0.008(3)
C33 0.037(3) 0.047(3) 0.060(3) 0.003(3) -0.018(2) -0.013(2)
C34 0.034(3) 0.034(2) 0.039(3) 0.008(2) -0.009(2) -0.0057(19)
C35 0.030(2) 0.044(3) 0.039(3) 0.009(2) -0.006(2) -0.007(2)
C36 0.028(3) 0.076(4) 0.048(3) 0.007(3) -0.010(2) -0.012(2)
C37 0.026(3) 0.090(6) 0.039(4) 0.010(5) 0.000 0.000
N2 0.024(2) 0.032(3) 0.033(3) -0.003(3) 0.000 0.000
N1 0.0272(19) 0.045(2) 0.035(2) 0.0014(18) 0.0017(17) -0.0010(17)
N4 0.019(2) 0.034(3) 0.037(3) 0.009(3) 0.000 0.000
N3 0.0279(19) 0.0327(19) 0.042(2) -0.0004(17) -0.0029(17) -0.0005(16)
O1 0.0383(17) 0.0429(19) 0.047(2) -0.0057(16) -0.0029(15) 0.0045(15)
O2 0.0262(16) 0.0492(19) 0.048(2) -0.0136(16) -0.0029(15) 0.0021(14)
O3 0.0261(15) 0.0357(17) 0.056(2) -0.0018(15) -0.0004(14) -0.0072(13)
O4 0.0304(16) 0.0378(17) 0.049(2) -0.0057(14) -0.0027(14) 0.0111(14)
O5 0.0308(16) 0.0280(16) 0.050(2) 0.0029(14) -0.0072(15) -0.0006(13)
O6 0.073(2) 0.0398(19) 0.055(2) 0.0048(17) 0.023(2) 0.0033(18)
OW1 0.0347(18) 0.040(2) 0.048(2) -0.0022(16) 0.0061(16) 0.0013(15)
Br1 0.0939(5) 0.0580(4) 0.1012(5) -0.0267(4) -0.0247(4) -0.0089(3)
Br2 0.0899(5) 0.0385(4) 0.2485(12) -0.0288(5) 0.0038(7) 0.0095(4)
Br3 0.1029(5) 0.0428(3) 0.0946(5) -0.0197(3) -0.0020(4) 0.0041(3)
La1 0.01922(16) 0.02435(17) 0.03430(19) -0.00214(16) 0.000 0.000
La2 0.01844(16) 0.03179(19) 0.0344(2) -0.00204(18) 0.000 0.000

loop_
_atom_type_symbol
_atom_type_description
_atom_type_scat_dispersion_real
_atom_type_scat_dispersion_imag
_atom_type_scat_source
C C 0.0033 0.0016 'International Tables Vol C Tables 4.2.6.8 and 6.1.1.4'
H H 0.0000 0.0000 'International Tables Vol C Tables 4.2.6.8 and 6.1.1.4'
N N 0.0061 0.0033 'International Tables Vol C Tables 4.2.6.8 and 6.1.1.4'
O O 0.0106 0.0060 'International Tables Vol C Tables 4.2.6.8 and 6.1.1.4'
Br Br -0.2901 2.4595 'International Tables Vol C Tables 4.2.6.8 and 6.1.1.4'
La La -0.2871 2.4523 'International Tables Vol C Tables 4.2.6.8 and 6.1.1.4'

loop_
_geom_angle_atom_site_label_1
_geom_angle_atom_site_label_2
_geom_angle_atom_site_label_3
_geom_angle
_geom_angle_site_symmetry_1
_geom_angle_site_symmetry_3
N1 C1 C2 124.2(5) . .
N1 C1 H1 117.9 . .
C2 C1 H1 117.9 . .
C1 C2 C3 117.9(5) . .
C1 C2 H2 121.1 . .
C3 C2 H2 121.1 . .
C4 C3 C2 119.5(5) . .
C4 C3 H3 120.2 . .
C2 C3 H3 120.2 . .
C3 C4 C5 119.9(5) . .
C3 C4 H4 120.1 . .
C5 C4 H4 120.1 . .
N1 C5 C4 120.8(4) . .
N1 C5 C6 117.2(4) . .
C4 C5 C6 122.0(4) . .
N2 C6 C7 122.4(4) . .
N2 C6 C5 117.6(4) . .
C7 C6 C5 120.0(4) . .
C8 C7 C6 117.4(4) . .
C8 C7 H7 121.3 . .
C6 C7 H7 121.3 . .
C7 C8 C7 122.0(5) . 4
C7 C8 H8 119.0 . .
C7 C8 H8 119.0 4 .
O1 C9 O2 121.6(4) . .
O1 C9 C10 120.2(4) . .
O2 C9 C10 118.2(4) . .
O1 C9 La2 64.0(2) . .
O2 C9 La2 60.6(2) . .
C10 C9 La2 159.6(3) . .
C11 C10 C15 119.0(4) . .
C11 C10 C9 119.1(4) . .
C15 C10 C9 121.9(4) . .
C12 C11 C10 120.5(4) . .
C12 C11 H11 119.8 . .
C10 C11 H11 119.8 . .
C13 C12 C11 119.4(4) . .
C13 C12 H12 120.3 . .
C11 C12 H12 120.3 . .
C12 C13 C14 121.5(5) . .
C12 C13 Br1 118.4(4) . .
C14 C13 Br1 120.1(4) . .
C15 C14 C13 118.7(5) . .
C15 C14 H14 120.7 . .
C13 C14 H14 120.7 . .
C14 C15 C10 121.0(5) . .
C14 C15 H15 119.5 . .
C10 C15 H15 119.5 . .
O4 C16 O3 124.2(4) . .
O4 C16 C17 117.1(4) . .
O3 C16 C17 118.8(4) . .
C18 C17 C22 118.3(4) . .
C18 C17 C16 121.2(4) . .
C22 C17 C16 120.6(4) . .
C17 C18 C19 121.3(5) . .
C17 C18 H18 119.3 . .
C19 C18 H18 119.3 . .
C20 C19 C18 118.5(5) . .
C20 C19 H19 120.7 . .
C18 C19 H19 120.7 . .
C19 C20 C21 121.9(5) . .
C19 C20 Br2 119.1(4) . .
C21 C20 Br2 119.0(4) . .
C20 C21 C22 118.6(5) . .
C20 C21 H21 120.7 . .
C22 C21 H21 120.7 . .
C21 C22 C17 121.3(5) . .
C21 C22 H22 119.3 . .
C17 C22 H22 119.3 . .
O6 C23 O5 124.3(4) . .
O6 C23 C24 119.1(4) . .
O5 C23 C24 116.6(4) . .
C29 C24 C25 118.9(4) . .
C29 C24 C23 120.5(4) . .
C25 C24 C23 120.4(4) . .
C24 C25 C26 120.8(5) . .
C24 C25 H25 119.6 . .
C26 C25 H25 119.6 . .
C27 C26 C25 118.4(5) . .
C27 C26 H26 120.8 . .
C25 C26 H26 120.8 . .
C28 C27 C26 122.3(5) . .
C28 C27 Br3 119.0(4) . .
C26 C27 Br3 118.7(4) . .
C27 C28 C29 118.5(5) . .
C27 C28 H28 120.7 . .
C29 C28 H28 120.7 . .
C24 C29 C28 121.0(4) . .
C24 C29 H29 119.5 . .
C28 C29 H29 119.5 . .
N3 C30 C31 123.5(4) . .
N3 C30 H30 118.2 . .
C31 C30 H30 118.2 . .
C32 C31 C30 117.9(5) . .
C32 C31 H31 121.0 . .
C30 C31 H31 121.0 . .
C31 C32 C33 119.8(5) . .
C31 C32 H32 120.1 . .
C33 C32 H32 120.1 . .
C32 C33 C34 119.7(4) . .
C32 C33 H33 120.2 . .
C34 C33 H33 120.2 . .
N3 C34 C33 120.5(4) . .
N3 C34 C35 117.2(4) . .
C33 C34 C35 122.2(4) . .
N4 C35 C36 121.7(4) . .
N4 C35 C34 117.7(4) . .
C36 C35 C34 120.6(4) . .
C37 C36 C35 120.1(5) . .
C37 C36 H36 120.0 . .
C35 C36 H36 120.0 . .
C36 C37 C36 118.2(6) . 4
C36 C37 H37 120.9 . .
C36 C37 H37 120.9 4 .
C6 N2 C6 118.2(5) . 4
C6 N2 La2 120.9(2) . .
C6 N2 La2 120.9(2) 4 .
C1 N1 C5 117.7(4) . .
C1 N1 La2 118.8(3) . .
C5 N1 La2 122.4(3) . .
C35 N4 C35 118.3(5) . 4
C35 N4 La1 120.9(2) . .
C35 N4 La1 120.9(2) 4 .
C30 N3 C34 118.5(4) . .
C30 N3 La1 118.2(3) . .
C34 N3 La1 122.8(3) . .
C9 O1 La2 90.4(3) . .
C9 O2 La2 93.7(3) . .
C16 O3 La2 140.5(3) . .
C16 O4 La1 142.7(3) . .
C23 O5 La1 131.1(3) . .
La1 OW1 HW1A 110(3) . .
La1 OW1 HW1B 122(5) . .
HW1A OW1 HW1B 104(5) . .
O4 La1 O4 103.70(14) 4 .
O4 La1 O5 73.69(9) 4 .
O4 La1 O5 136.37(10) . .
O4 La1 O5 136.36(10) 4 4
O4 La1 O5 73.69(9) . 4
O5 La1 O5 137.98(13) . 4
O4 La1 OW1 76.65(10) 4 .
O4 La1 OW1 67.55(11) . .
O5 La1 OW1 69.61(11) . .
O5 La1 OW1 134.76(10) 4 .
O4 La1 OW1 67.55(11) 4 4
O4 La1 OW1 76.66(10) . 4
O5 La1 OW1 134.75(10) . 4
O5 La1 OW1 69.61(11) 4 4
OW1 La1 OW1 120.54(16) . 4
O4 La1 N3 76.74(10) 4 4
O4 La1 N3 147.07(10) . 4
O5 La1 N3 76.02(10) . 4
O5 La1 N3 83.54(10) 4 4
OW1 La1 N3 141.11(11) . 4
OW1 La1 N3 73.21(11) 4 4
O4 La1 N3 147.07(10) 4 .
O4 La1 N3 76.73(10) . .
O5 La1 N3 83.54(10) . .
O5 La1 N3 76.02(10) 4 .
OW1 La1 N3 73.21(11) . .
OW1 La1 N3 141.12(11) 4 .
N3 La1 N3 120.84(15) 4 .
O4 La1 N4 128.15(7) 4 .
O4 La1 N4 128.15(7) . .
O5 La1 N4 68.99(6) . .
O5 La1 N4 68.99(6) 4 .
OW1 La1 N4 119.73(8) . .
OW1 La1 N4 119.73(8) 4 .
N3 La1 N4 60.42(7) 4 .
N3 La1 N4 60.42(7) . .
O3 La2 O3 99.00(13) . 4
O3 La2 O2 76.57(10) . .
O3 La2 O2 126.42(10) 4 .
O3 La2 O2 126.42(10) . 4
O3 La2 O2 76.57(10) 4 4
O2 La2 O2 147.68(13) . 4
O3 La2 O1 76.49(10) . 4
O3 La2 O1 74.71(10) 4 4
O2 La2 O1 148.10(10) . 4
O2 La2 O1 50.52(9) 4 4
O3 La2 O1 74.70(10) . .
O3 La2 O1 76.49(10) 4 .
O2 La2 O1 50.52(9) . .
O2 La2 O1 148.10(10) 4 .
O1 La2 O1 134.96(13) 4 .
O3 La2 N1 151.54(11) . .
O3 La2 N1 76.24(10) 4 .
O2 La2 N1 83.84(11) . .
O2 La2 N1 80.36(10) 4 .
O1 La2 N1 127.19(10) 4 .
O1 La2 N1 76.92(10) . .
O3 La2 N1 76.24(10) . 4
O3 La2 N1 151.54(11) 4 4
O2 La2 N1 80.35(10) . 4
O2 La2 N1 83.84(11) 4 4
O1 La2 N1 76.92(10) 4 4
O1 La2 N1 127.19(10) . 4
N1 La2 N1 120.83(15) . 4
O3 La2 N2 130.50(7) . .
O3 La2 N2 130.50(7) 4 .
O2 La2 N2 73.84(7) . .
O2 La2 N2 73.84(6) 4 .
O1 La2 N2 112.52(7) 4 .
O1 La2 N2 112.52(7) . .
N1 La2 N2 60.41(7) . .
N1 La2 N2 60.41(7) 4 .
O3 La2 C9 102.03(12) . 4
O3 La2 C9 69.46(11) 4 4
O2 La2 C9 164.11(11) . 4
O2 La2 C9 25.74(11) 4 4
O1 La2 C9 25.56(10) 4 4
O1 La2 C9 144.89(10) . 4
N1 La2 C9 102.35(12) . 4
N1 La2 C9 83.94(11) 4 4
N2 La2 C9 96.30(9) . 4
O3 La2 C9 69.46(11) . .
O3 La2 C9 102.03(12) 4 .
O2 La2 C9 25.75(11) . .
O2 La2 C9 164.12(11) 4 .
O1 La2 C9 144.89(10) 4 .
O1 La2 C9 25.56(10) . .
N1 La2 C9 83.94(11) . .
N1 La2 C9 102.35(12) 4 .
N2 La2 C9 96.30(9) . .
C9 La2 C9 167.40(17) 4 .

loop_
_geom_bond_atom_site_label_1
_geom_bond_atom_site_label_2
_geom_bond_distance
_geom_bond_site_symmetry_2
C1 N1 1.334(6) .
C1 C2 1.368(7) .
C1 H1 0.9300 .
C2 C3 1.373(7) .
C2 H2 0.9300 .
C3 C4 1.361(7) .
C3 H3 0.9300 .
C4 C5 1.393(6) .
C4 H4 0.9300 .
C5 N1 1.349(5) .
C5 C6 1.479(6) .
C6 N2 1.349(5) .
C6 C7 1.386(5) .
C7 C8 1.366(5) .
C7 H7 0.9300 .
C8 C7 1.366(5) 4
C8 H8 0.9300 .
C9 O1 1.258(5) .
C9 O2 1.269(5) .
C9 C10 1.499(6) .
C9 La2 2.916(4) .
C10 C11 1.387(6) .
C10 C15 1.390(6) .
C11 C12 1.376(6) .
C11 H11 0.9300 .
C12 C13 1.375(7) .
C12 H12 0.9300 .
C13 C14 1.379(7) .
C13 Br1 1.900(5) .
C14 C15 1.377(7) .
C14 H14 0.9300 .
C15 H15 0.9300 .
C16 O4 1.254(5) .
C16 O3 1.261(5) .
C16 C17 1.494(6) .
C17 C18 1.379(6) .
C17 C22 1.388(6) .
C18 C19 1.381(7) .
C18 H18 0.9300 .
C19 C20 1.369(8) .
C19 H19 0.9300 .
C20 C21 1.373(8) .
C20 Br2 1.901(5) .
C21 C22 1.374(6) .
C21 H21 0.9300 .
C22 H22 0.9300 .
C23 O6 1.243(5) .
C23 O5 1.272(5) .
C23 C24 1.507(6) .
C24 C29 1.377(6) .
C24 C25 1.382(6) .
C25 C26 1.389(6) .
C25 H25 0.9300 .
C26 C27 1.369(7) .
C26 H26 0.9300 .
C27 C28 1.365(7) .
C27 Br3 1.900(5) .
C28 C29 1.385(6) .
C28 H28 0.9300 .
C29 H29 0.9300 .
C30 N3 1.341(6) .
C30 C31 1.383(6) .
C30 H30 0.9300 .
C31 C32 1.369(7) .
C31 H31 0.9300 .
C32 C33 1.374(7) .
C32 H32 0.9300 .
C33 C34 1.401(6) .
C33 H33 0.9300 .
C34 N3 1.346(5) .
C34 C35 1.483(6) .
C35 N4 1.347(5) .
C35 C36 1.392(6) .
C36 C37 1.371(6) .
C36 H36 0.9300 .
C37 C36 1.371(6) 4
C37 H37 0.9300 .
N2 C6 1.349(5) 4
N2 La2 2.739(4) .
N1 La2 2.688(3) .
N4 C35 1.347(5) 4
N4 La1 2.738(4) .
N3 La1 2.684(3) .
O1 La2 2.622(3) .
O2 La2 2.545(3) .
O3 La2 2.456(3) .
O4 La1 2.472(3) .
O5 La1 2.493(3) .
OW1 La1 2.626(3) .
OW1 HW1A 0.91(5) .
OW1 HW1B 0.76(6) .
La1 O4 2.472(3) 4
La1 O5 2.493(3) 4
La1 OW1 2.626(3) 4
La1 N3 2.684(3) 4
La2 O3 2.456(3) 4
La2 O2 2.545(3) 4
La2 O1 2.622(3) 4
La2 N1 2.688(3) 4
La2 C9 2.916(4) 4
